data_7224625
loop_
_publ_author_name
'Kulmaczewski, Rafal'
'Halcrow, Malcolm A.'

_publ_section_title
;
 Structures and spin states of crystalline [Fe(NCS)2L2] and
 [FeL3]2+complexes (L = an annelated 1,10-phenanthroline derivative)
;
_journal_issue 14
_journal_name_full CrystEngComm
_journal_page_first 2570
_journal_paper_doi 10.1039/C6CE00163G
_journal_volume 18
_journal_year 2016
_chemical_formula_moiety 'C30 H16 Fe N10 S2, 2(C5 H5 N)'
_chemical_formula_sum 'C40 H26 Fe N12 S2'
_chemical_formula_weight 794.70
_chemical_name_systematic 'Bis[1,4,8,9-tetraaza-triphenylene]-di[isothiocyanato]iron(II)di-pyridine solvate'
_space_group_IT_number 14
_symmetry_cell_setting monoclinic
_symmetry_space_group_name_Hall '-P 2yn'
_symmetry_space_group_name_H-M 'P 1 21/n 1'
_atom_sites_solution_hydrogens geom
_atom_sites_solution_primary direct
_atom_sites_solution_secondary difmap
_audit_creation_method SHELXL-97
_audit_update_record
;
2016-02-29 deposited with the CCDC.
2016-03-14 downloaded from the CCDC.
;
_cell_angle_alpha 90.00
_cell_angle_beta 110.310(8)
_cell_angle_gamma 90.00
_cell_formula_units_Z 4
_cell_length_a 13.4781(9)
_cell_length_b 16.2943(12)
_cell_length_c 17.6998(12)
_cell_measurement_reflns_used 3897
_cell_measurement_temperature 240(2)
_cell_measurement_theta_max 73.31
_cell_measurement_theta_min 4.44
_cell_volume 3645.5(5)
_computing_cell_refinement 'CrysAlisPro, Agilent Technologies'
_computing_data_collection 'CrysAlisPro, Agilent Technologies'
_computing_data_reduction 'CrysAlisPro, Agilent Technologies'
_computing_molecular_graphics 'XSEED (Barbour, 2001)'
_computing_publication_material 'local program'
_computing_structure_refinement 'SHELXL-97 (Sheldrick, 1997)'
_computing_structure_solution 'SHELXS-97 (Sheldrick, 1990)'
_diffrn_ambient_temperature 240(2)
_diffrn_detector_area_resol_mean 5.3095
_diffrn_measured_fraction_theta_full 0.946
_diffrn_measured_fraction_theta_max 0.934
_diffrn_measurement_device_type 'SuperNova, Dual, Cu at zero, Atlas'
_diffrn_measurement_method '\w scans'
_diffrn_radiation_monochromator mirror
_diffrn_radiation_source 'SuperNova (Cu) X-ray Source'
_diffrn_radiation_type CuK\a
_diffrn_radiation_wavelength 1.54184
_diffrn_reflns_av_R_equivalents 0.0586
_diffrn_reflns_av_sigmaI/netI 0.0581
_diffrn_reflns_limit_h_max 15
_diffrn_reflns_limit_h_min -11
_diffrn_reflns_limit_k_max 20
_diffrn_reflns_limit_k_min -18
_diffrn_reflns_limit_l_max 18
_diffrn_reflns_limit_l_min -21
_diffrn_reflns_number 16575
_diffrn_reflns_theta_full 72.00
_diffrn_reflns_theta_max 73.58
_diffrn_reflns_theta_min 3.80
_diffrn_standards_decay_% 0
_diffrn_standards_interval_count 0
_diffrn_standards_interval_time 0
_diffrn_standards_number 0
_exptl_absorpt_coefficient_mu 4.787
_exptl_absorpt_correction_T_max 1.000
_exptl_absorpt_correction_T_min 0.775
_exptl_absorpt_correction_type multi-scan
_exptl_absorpt_process_details
; 
CrysAlisPro, Agilent Technologies,
Version 1.171.36.24 (release 03-12-2012 CrysAlis171 .NET)
Empirical absorption correction using spherical harmonics,
 implemented in SCALE3 ABSPACK scaling algorithm.
;
_exptl_crystal_colour 'dark violet'
_exptl_crystal_density_diffrn 1.448
_exptl_crystal_density_method 'not measured'
_exptl_crystal_description fragment
_exptl_crystal_F_000 1632
_exptl_crystal_recrystallization_method 'Re-crystallisation from solvent'
_exptl_crystal_size_max 0.21
_exptl_crystal_size_mid 0.16
_exptl_crystal_size_min 0.10
_refine_diff_density_max 0.454
_refine_diff_density_min -0.485
_refine_diff_density_rms 0.066
_refine_ls_extinction_method none
_refine_ls_goodness_of_fit_ref 1.031
_refine_ls_hydrogen_treatment constr
_refine_ls_matrix_type full
_refine_ls_number_parameters 491
_refine_ls_number_reflns 6870
_refine_ls_number_restraints 0
_refine_ls_restrained_S_all 1.031
_refine_ls_R_factor_all 0.0923
_refine_ls_R_factor_gt 0.0589
_refine_ls_shift/su_max 0.000
_refine_ls_shift/su_mean 0.000
_refine_ls_structure_factor_coef Fsqd
_refine_ls_weighting_details 'calc w=1/[\s^2^(Fo^2^)+(0.0928P)^2^+0.3122P] where P=(Fo^2^+2Fc^2^)/3'
_refine_ls_weighting_scheme calc
_refine_ls_wR_factor_gt 0.1517
_refine_ls_wR_factor_ref 0.1860
_reflns_number_gt 4477
_reflns_number_total 6870
_reflns_threshold_expression >2sigma(I)
_cod_data_source_file c6ce00163g2.cif
_cod_data_source_block rk147240
_cod_depositor_comments 'Adding full bibliography for 7224614--7224625.cif.'
_cod_original_cell_volume 3645.5(4)
_cod_original_sg_symbol_H-M 'P 21/n'
_cod_database_code 7224625
_solvent_exptl_crystal_recrystallization_method 'pyridine/diethyl ether'

loop_
_symmetry_equiv_pos_as_xyz
'x, y, z'
'-x+1/2, y+1/2, -z+1/2'
'-x, -y, -z'
'x-1/2, -y-1/2, z-1/2'

loop_
_atom_site_label
_atom_site_type_symbol
_atom_site_fract_x
_atom_site_fract_y
_atom_site_fract_z
_atom_site_U_iso_or_equiv
_atom_site_adp_type
_atom_site_occupancy
_atom_site_symmetry_multiplicity
_atom_site_calc_flag
_atom_site_refinement_flags
_atom_site_disorder_assembly
_atom_site_disorder_group
Fe1 Fe 0.22239(4) 0.74696(4) 0.37992(3) 0.04513(18) Uani 1 1 d . . .
N2 N 0.2855(3) 0.7511(2) 0.2884(2) 0.0661(10) Uani 1 1 d . . .
C3 C 0.3212(3) 0.7518(2) 0.2377(2) 0.0524(9) Uani 1 1 d . . .
S4 S 0.37169(11) 0.75068(7) 0.16763(7) 0.0691(3) Uani 1 1 d . . .
N5 N 0.0657(3) 0.7466(2) 0.3028(2) 0.0567(8) Uani 1 1 d . . .
C6 C -0.0215(3) 0.7528(2) 0.2615(2) 0.0509(9) Uani 1 1 d . . .
S7 S -0.14529(9) 0.76189(8) 0.20432(7) 0.0687(3) Uani 1 1 d . . .
C8 C 0.1989(3) 0.9087(2) 0.4543(2) 0.0500(9) Uani 1 1 d . . .
N9 N 0.2353(2) 0.87910(19) 0.39714(19) 0.0497(7) Uani 1 1 d . . .
C10 C 0.2680(3) 0.9322(3) 0.3538(3) 0.0657(11) Uani 1 1 d . . .
H10 H 0.2929 0.9121 0.3139 0.079 Uiso 1 1 calc R . .
C11 C 0.2667(4) 1.0163(3) 0.3655(3) 0.0720(13) Uani 1 1 d . . .
H11 H 0.2906 1.0521 0.3339 0.086 Uiso 1 1 calc R . .
C12 C 0.2305(4) 1.0473(3) 0.4230(3) 0.0737(13) Uani 1 1 d . . .
H12 H 0.2295 1.1042 0.4313 0.088 Uiso 1 1 calc R . .
C13 C 0.1952(3) 0.9927(3) 0.4691(3) 0.0580(10) Uani 1 1 d . . .
C14 C 0.1616(3) 0.8500(2) 0.4999(2) 0.0463(8) Uani 1 1 d . . .
N15 N 0.1655(2) 0.7692(2) 0.48089(17) 0.0464(7) Uani 1 1 d . . .
C16 C 0.1300(3) 0.7147(3) 0.5206(2) 0.0553(9) Uani 1 1 d . . .
H16 H 0.1334 0.6589 0.5084 0.066 Uiso 1 1 calc R . .
C17 C 0.0875(3) 0.7355(3) 0.5798(3) 0.0618(11) Uani 1 1 d . . .
H17 H 0.0623 0.6948 0.6061 0.074 Uiso 1 1 calc R . .
C18 C 0.0835(3) 0.8162(3) 0.5982(2) 0.0597(10) Uani 1 1 d . . .
H18 H 0.0555 0.8317 0.6379 0.072 Uiso 1 1 calc R . .
C19 C 0.1212(3) 0.8762(3) 0.5581(2) 0.0537(9) Uani 1 1 d . . .
C20 C 0.1532(3) 1.0203(3) 0.5309(3) 0.0614(11) Uani 1 1 d . . .
N21 N 0.1506(3) 1.1022(3) 0.5438(3) 0.0816(13) Uani 1 1 d . . .
C22 C 0.1106(5) 1.1239(4) 0.5998(4) 0.0902(19) Uani 1 1 d . . .
H22 H 0.1071 1.1799 0.6114 0.108 Uiso 1 1 calc R . .
C23 C 0.0738(4) 1.0668(4) 0.6416(3) 0.0891(19) Uani 1 1 d . . .
H23 H 0.0465 1.0858 0.6806 0.107 Uiso 1 1 calc R . .
N24 N 0.0753(3) 0.9871(3) 0.6295(2) 0.0740(11) Uani 1 1 d . . .
C25 C 0.1171(3) 0.9632(3) 0.5737(2) 0.0578(10) Uani 1 1 d . . .
C26 C 0.3078(3) 0.5849(2) 0.45848(19) 0.0426(7) Uani 1 1 d . . .
N27 N 0.2262(2) 0.61537(19) 0.39567(17) 0.0462(7) Uani 1 1 d . . .
C28 C 0.1554(3) 0.5620(3) 0.3502(2) 0.0616(11) Uani 1 1 d . . .
H28 H 0.0980 0.5822 0.3068 0.074 Uiso 1 1 calc R . .
C29 C 0.1625(4) 0.4784(3) 0.3641(3) 0.0714(13) Uani 1 1 d . . .
H29 H 0.1117 0.4429 0.3297 0.086 Uiso 1 1 calc R . .
C30 C 0.2443(3) 0.4471(3) 0.4285(3) 0.0626(11) Uani 1 1 d . . .
H30 H 0.2501 0.3904 0.4389 0.075 Uiso 1 1 calc R . .
C31 C 0.3184(3) 0.5020(2) 0.4779(2) 0.0472(8) Uani 1 1 d . . .
C32 C 0.3870(3) 0.6436(2) 0.5040(2) 0.0418(7) Uani 1 1 d . . .
N33 N 0.3751(2) 0.72207(19) 0.47643(17) 0.0456(7) Uani 1 1 d . . .
C34 C 0.4507(3) 0.7753(3) 0.5135(3) 0.0616(11) Uani 1 1 d . . .
H34 H 0.4444 0.8296 0.4946 0.074 Uiso 1 1 calc R . .
C35 C 0.5399(3) 0.7537(3) 0.5798(3) 0.0632(11) Uani 1 1 d . . .
H35 H 0.5927 0.7928 0.6037 0.076 Uiso 1 1 calc R . .
C36 C 0.5496(3) 0.6763(3) 0.6092(2) 0.0558(10) Uani 1 1 d . . .
H36 H 0.6080 0.6618 0.6548 0.067 Uiso 1 1 calc R . .
C37 C 0.4721(3) 0.6181(2) 0.5713(2) 0.0453(8) Uani 1 1 d . . .
C38 C 0.4055(3) 0.4752(2) 0.5492(2) 0.0478(8) Uani 1 1 d . . .
N39 N 0.4124(3) 0.3947(2) 0.5685(2) 0.0585(8) Uani 1 1 d . . .
C40 C 0.4894(4) 0.3742(3) 0.6355(3) 0.0657(11) Uani 1 1 d . . .
H40 H 0.4974 0.3187 0.6509 0.079 Uiso 1 1 calc R . .
C41 C 0.5592(4) 0.4312(3) 0.6841(3) 0.0682(12) Uani 1 1 d . . .
H41 H 0.6109 0.4132 0.7321 0.082 Uiso 1 1 calc R . .
N42 N 0.5554(3) 0.5104(2) 0.66511(19) 0.0601(9) Uani 1 1 d . . .
C43 C 0.4780(3) 0.5329(2) 0.5960(2) 0.0465(8) Uani 1 1 d . . .
N44 N 0.4644(4) 1.0672(4) 0.5842(3) 0.1000(15) Uani 1 1 d . . .
C45 C 0.4371(6) 1.1133(5) 0.6343(5) 0.112(2) Uani 1 1 d . . .
H45 H 0.4430 1.1705 0.6307 0.134 Uiso 1 1 calc R . .
C46 C 0.3993(6) 1.0817(7) 0.6931(4) 0.127(3) Uani 1 1 d . . .
H46 H 0.3796 1.1159 0.7282 0.153 Uiso 1 1 calc R . .
C47 C 0.3932(5) 0.9973(6) 0.6958(4) 0.107(2) Uani 1 1 d . . .
H47 H 0.3684 0.9722 0.7337 0.128 Uiso 1 1 calc R . .
C48 C 0.4223(4) 0.9510(4) 0.6448(3) 0.0834(16) Uani 1 1 d . . .
H48 H 0.4182 0.8935 0.6467 0.100 Uiso 1 1 calc R . .
C49 C 0.4572(4) 0.9869(4) 0.5914(3) 0.0802(14) Uani 1 1 d . . .
H49 H 0.4780 0.9531 0.5565 0.096 Uiso 1 1 calc R . .
N50A N 0.1281(7) 0.5226(5) 0.5926(5) 0.090(2) Uiso 0.67 1 d P A 1
C51A C 0.2248(8) 0.5236(7) 0.6397(6) 0.080(3) Uiso 0.67 1 d P A 1
H51A H 0.2613 0.5737 0.6456 0.096 Uiso 0.67 1 calc PR A 1
C52A C 0.2797(7) 0.4575(7) 0.6822(6) 0.075(2) Uiso 0.67 1 d P A 1
H52A H 0.3491 0.4637 0.7187 0.090 Uiso 0.67 1 calc PR A 1
C53A C 0.2310(9) 0.3826(8) 0.6702(7) 0.093(3) Uiso 0.67 1 d P A 1
H53A H 0.2665 0.3354 0.6966 0.112 Uiso 0.67 1 calc PR A 1
C54A C 0.1280(8) 0.3787(7) 0.6180(6) 0.098(3) Uiso 0.67 1 d P A 1
H54A H 0.0902 0.3291 0.6097 0.117 Uiso 0.67 1 calc PR A 1
C55A C 0.0819(8) 0.4488(6) 0.5785(6) 0.089(2) Uiso 0.67 1 d P A 1
H55A H 0.0139 0.4447 0.5393 0.107 Uiso 0.67 1 calc PR A 1
N50B N 0.1520(12) 0.5035(10) 0.5749(9) 0.077(4) Uiso 0.33 1 d P B 2
C51B C 0.244(2) 0.5006(18) 0.6535(15) 0.091(7) Uiso 0.33 1 d P B 2
H51B H 0.2768 0.5484 0.6804 0.109 Uiso 0.33 1 calc PR B 2
C52B C 0.2787(16) 0.4189(15) 0.6850(12) 0.079(5) Uiso 0.33 1 d P B 2
H52B H 0.3348 0.4136 0.7344 0.095 Uiso 0.33 1 calc PR B 2
C53B C 0.2327(19) 0.3510(16) 0.6452(14) 0.104(7) Uiso 0.33 1 d P B 2
H53B H 0.2580 0.2988 0.6654 0.125 Uiso 0.33 1 calc PR B 2
C54B C 0.1542(17) 0.3580(14) 0.5796(13) 0.104(6) Uiso 0.33 1 d P B 2
H54B H 0.1229 0.3098 0.5526 0.124 Uiso 0.33 1 calc PR B 2
C55B C 0.1142(16) 0.4296(12) 0.5472(12) 0.088(5) Uiso 0.33 1 d P B 2
H55B H 0.0536 0.4280 0.5004 0.106 Uiso 0.33 1 calc PR B 2

loop_
_atom_site_aniso_label
_atom_site_aniso_U_11
_atom_site_aniso_U_22
_atom_site_aniso_U_33
_atom_site_aniso_U_23
_atom_site_aniso_U_13
_atom_site_aniso_U_12
Fe1 0.0407(3) 0.0489(4) 0.0431(3) 0.0026(3) 0.0111(2) 0.0040(2)
N2 0.058(2) 0.080(3) 0.061(2) 0.0056(18) 0.0218(18) 0.0170(18)
C3 0.050(2) 0.049(2) 0.054(2) -0.0008(17) 0.0140(17) 0.0114(16)
S4 0.0894(8) 0.0611(7) 0.0677(6) 0.0054(5) 0.0413(6) 0.0116(5)
N5 0.0507(18) 0.067(2) 0.0493(16) 0.0030(15) 0.0128(15) 0.0094(15)
C6 0.057(2) 0.051(2) 0.0451(18) 0.0006(16) 0.0179(17) 0.0065(17)
S7 0.0511(5) 0.0787(8) 0.0655(6) -0.0025(5) 0.0062(5) 0.0099(5)
C8 0.0364(17) 0.053(2) 0.0501(19) 0.0025(17) 0.0014(15) 0.0013(14)
N9 0.0469(16) 0.0438(18) 0.0534(16) 0.0091(14) 0.0110(14) 0.0014(13)
C10 0.056(2) 0.074(3) 0.065(2) 0.021(2) 0.018(2) 0.001(2)
C11 0.066(3) 0.058(3) 0.084(3) 0.024(2) 0.015(2) -0.006(2)
C12 0.058(3) 0.062(3) 0.081(3) 0.010(3) -0.001(2) 0.002(2)
C13 0.0428(19) 0.051(2) 0.065(2) 0.008(2) -0.0003(18) 0.0024(16)
C14 0.0365(16) 0.050(2) 0.0467(17) -0.0023(16) 0.0074(14) 0.0013(14)
N15 0.0415(15) 0.0538(19) 0.0412(14) 0.0000(13) 0.0109(12) -0.0024(12)
C16 0.058(2) 0.055(2) 0.054(2) 0.0009(18) 0.0198(19) -0.0073(18)
C17 0.058(2) 0.073(3) 0.058(2) 0.003(2) 0.025(2) -0.010(2)
C18 0.049(2) 0.083(3) 0.048(2) -0.005(2) 0.0177(17) -0.0007(19)
C19 0.0390(18) 0.064(3) 0.050(2) -0.0085(18) 0.0056(16) -0.0015(16)
C20 0.047(2) 0.055(3) 0.064(2) -0.006(2) -0.0037(19) 0.0117(17)
N21 0.080(3) 0.055(2) 0.082(3) -0.009(2) -0.007(2) 0.019(2)
C22 0.094(4) 0.062(3) 0.086(4) -0.020(3) -0.007(3) 0.028(3)
C23 0.083(4) 0.087(4) 0.075(3) -0.033(3) -0.001(3) 0.031(3)
N24 0.061(2) 0.084(3) 0.064(2) -0.022(2) 0.0049(18) 0.0158(19)
C25 0.0448(19) 0.062(3) 0.055(2) -0.012(2) 0.0022(17) 0.0118(17)
C26 0.0419(17) 0.046(2) 0.0378(15) -0.0005(15) 0.0105(14) 0.0006(14)
N27 0.0429(15) 0.0444(18) 0.0437(14) -0.0035(13) 0.0054(12) 0.0009(12)
C28 0.052(2) 0.060(3) 0.054(2) -0.0050(19) -0.0065(18) 0.0004(17)
C29 0.066(3) 0.054(3) 0.070(3) -0.014(2) -0.008(2) -0.0053(19)
C30 0.057(2) 0.054(3) 0.065(2) -0.008(2) 0.006(2) -0.0006(18)
C31 0.0440(18) 0.048(2) 0.0465(18) -0.0050(16) 0.0123(15) 0.0018(15)
C32 0.0397(16) 0.042(2) 0.0421(16) 0.0017(15) 0.0120(14) 0.0030(13)
N33 0.0395(15) 0.0454(17) 0.0471(15) 0.0008(13) 0.0090(13) -0.0015(12)
C34 0.052(2) 0.052(2) 0.068(2) 0.003(2) 0.0060(19) -0.0109(17)
C35 0.049(2) 0.051(3) 0.075(3) -0.002(2) 0.0027(19) -0.0092(17)
C36 0.0448(19) 0.060(3) 0.052(2) -0.0046(19) 0.0033(16) -0.0024(17)
C37 0.0404(17) 0.050(2) 0.0423(17) -0.0023(15) 0.0105(14) 0.0020(14)
C38 0.0472(19) 0.049(2) 0.0457(18) -0.0009(16) 0.0146(16) 0.0046(15)
N39 0.065(2) 0.047(2) 0.0603(19) 0.0022(16) 0.0165(16) 0.0074(15)
C40 0.068(3) 0.060(3) 0.061(2) 0.010(2) 0.013(2) 0.008(2)
C41 0.070(3) 0.064(3) 0.058(2) 0.015(2) 0.006(2) 0.014(2)
N42 0.058(2) 0.057(2) 0.0513(17) 0.0065(16) 0.0018(15) 0.0074(15)
C43 0.0437(18) 0.049(2) 0.0443(17) 0.0028(16) 0.0113(15) 0.0060(15)
N44 0.104(4) 0.092(4) 0.106(4) 0.006(3) 0.040(3) -0.021(3)
C45 0.096(5) 0.091(5) 0.138(6) -0.029(5) 0.029(5) -0.017(4)
C46 0.082(4) 0.194(9) 0.088(4) -0.055(6) 0.007(4) 0.016(5)
C47 0.070(4) 0.181(8) 0.063(3) 0.021(5) 0.016(3) -0.005(4)
C48 0.066(3) 0.091(4) 0.078(3) 0.022(3) 0.006(3) -0.011(3)
C49 0.073(3) 0.094(4) 0.070(3) 0.002(3) 0.020(3) -0.011(3)

loop_
_atom_type_symbol
_atom_type_description
_atom_type_scat_dispersion_real
_atom_type_scat_dispersion_imag
_atom_type_scat_source
C C 0.0181 0.0091 'International Tables Vol C Tables 4.2.6.8 and 6.1.1.4'
H H 0.0000 0.0000 'International Tables Vol C Tables 4.2.6.8 and 6.1.1.4'
N N 0.0311 0.0180 'International Tables Vol C Tables 4.2.6.8 and 6.1.1.4'
Fe Fe -1.1336 3.1974 'International Tables Vol C Tables 4.2.6.8 and 6.1.1.4'
S S 0.3331 0.5567 'International Tables Vol C Tables 4.2.6.8 and 6.1.1.4'

loop_
_geom_angle_atom_site_label_1
_geom_angle_atom_site_label_2
_geom_angle_atom_site_label_3
_geom_angle
N2 Fe1 N5 94.95(14)
N2 Fe1 N27 97.75(13)
N5 Fe1 N27 93.15(12)
N2 Fe1 N9 92.46(14)
N5 Fe1 N9 96.24(12)
N27 Fe1 N9 165.48(12)
N2 Fe1 N15 168.20(14)
N5 Fe1 N15 88.43(12)
N27 Fe1 N15 93.34(12)
N9 Fe1 N15 75.92(12)
N2 Fe1 N33 94.88(13)
N5 Fe1 N33 165.64(13)
N27 Fe1 N33 75.16(11)
N9 Fe1 N33 93.77(11)
N15 Fe1 N33 84.04(11)
C3 N2 Fe1 178.6(3)
N2 C3 S4 178.7(4)
C6 N5 Fe1 174.6(3)
N5 C6 S7 179.1(4)
N9 C8 C13 122.2(4)
N9 C8 C14 117.8(3)
C13 C8 C14 119.9(4)
C10 N9 C8 118.6(4)
C10 N9 Fe1 126.2(3)
C8 N9 Fe1 115.1(2)
N9 C10 C11 122.1(5)
N9 C10 H10 118.9
C11 C10 H10 118.9
C12 C11 C10 120.2(4)
C12 C11 H11 119.9
C10 C11 H11 119.9
C11 C12 C13 118.8(5)
C11 C12 H12 120.6
C13 C12 H12 120.6
C8 C13 C12 118.2(4)
C8 C13 C20 119.2(4)
C12 C13 C20 122.6(4)
N15 C14 C19 122.5(4)
N15 C14 C8 116.7(3)
C19 C14 C8 120.8(4)
C16 N15 C14 117.7(3)
C16 N15 Fe1 127.8(3)
C14 N15 Fe1 114.4(2)
N15 C16 C17 123.6(4)
N15 C16 H16 118.2
C17 C16 H16 118.2
C18 C17 C16 118.3(4)
C18 C17 H17 120.8
C16 C17 H17 120.8
C17 C18 C19 120.1(4)
C17 C18 H18 119.9
C19 C18 H18 119.9
C14 C19 C18 117.7(4)
C14 C19 C25 119.5(4)
C18 C19 C25 122.8(4)
N21 C20 C25 122.2(4)
N21 C20 C13 117.8(5)
C25 C20 C13 120.0(4)
C22 N21 C20 115.3(5)
N21 C22 C23 122.2(5)
N21 C22 H22 118.9
C23 C22 H22 118.9
N24 C23 C22 123.2(5)
N24 C23 H23 118.4
C22 C23 H23 118.4
C23 N24 C25 115.9(5)
N24 C25 C20 121.2(4)
N24 C25 C19 118.2(4)
C20 C25 C19 120.5(4)
N27 C26 C31 122.9(3)
N27 C26 C32 116.4(3)
C31 C26 C32 120.7(3)
C28 N27 C26 117.5(3)
C28 N27 Fe1 126.1(3)
C26 N27 Fe1 116.4(2)
N27 C28 C29 122.9(4)
N27 C28 H28 118.5
C29 C28 H28 118.5
C30 C29 C28 119.9(4)
C30 C29 H29 120.1
C28 C29 H29 120.1
C29 C30 C31 118.2(4)
C29 C30 H30 120.9
C31 C30 H30 120.9
C26 C31 C30 118.5(3)
C26 C31 C38 119.2(3)
C30 C31 C38 122.3(4)
N33 C32 C37 123.0(3)
N33 C32 C26 116.6(3)
C37 C32 C26 120.3(3)
C34 N33 C32 117.6(3)
C34 N33 Fe1 127.8(3)
C32 N33 Fe1 114.4(2)
N33 C34 C35 122.6(4)
N33 C34 H34 118.7
C35 C34 H34 118.7
C36 C35 C34 119.8(4)
C36 C35 H35 120.1
C34 C35 H35 120.1
C35 C36 C37 119.3(4)
C35 C36 H36 120.3
C37 C36 H36 120.3
C36 C37 C32 117.6(3)
C36 C37 C43 123.5(3)
C32 C37 C43 118.9(3)
N39 C38 C43 122.0(3)
N39 C38 C31 118.2(3)
C43 C38 C31 119.8(3)
C40 N39 C38 115.9(4)
N39 C40 C41 122.7(4)
N39 C40 H40 118.6
C41 C40 H40 118.6
N42 C41 C40 122.3(4)
N42 C41 H41 118.8
C40 C41 H41 118.8
C41 N42 C43 116.2(4)
N42 C43 C38 120.8(4)
N42 C43 C37 118.5(3)
C38 C43 C37 120.7(3)
C45 N44 C49 117.0(6)
N44 C45 C46 123.5(7)
N44 C45 H45 118.2
C46 C45 H45 118.2
C47 C46 C45 115.6(7)
C47 C46 H46 122.2
C45 C46 H46 122.2
C48 C47 C46 120.2(7)
C48 C47 H47 119.9
C46 C47 H47 119.9
C49 C48 C47 119.4(6)
C49 C48 H48 120.3
C47 C48 H48 120.3
N44 C49 C48 124.1(6)
N44 C49 H49 117.9
C48 C49 H49 117.9
C51A N50A C55A 115.8(9)
N50A C51A C52A 125.4(10)
N50A C51A H51A 117.3
C52A C51A H51A 117.3
C53A C52A C51A 118.5(9)
C53A C52A H52A 120.8
C51A C52A H52A 120.8
C52A C53A C54A 117.6(10)
C52A C53A H53A 121.2
C54A C53A H53A 121.2
C55A C54A C53A 118.5(10)
C55A C54A H54A 120.7
C53A C54A H54A 120.7
N50A C55A C54A 123.7(9)
N50A C55A H55A 118.2
C54A C55A H55A 118.2
C55B N50B C51B 113.4(17)
C52B C51B N50B 115.7(19)
C52B C51B H51B 122.1
N50B C51B H51B 122.1
C53B C52B C51B 121.6(19)
C53B C52B H52B 119.2
C51B C52B H52B 119.2
C54B C53B C52B 119(2)
C54B C53B H53B 120.3
C52B C53B H53B 120.3
C53B C54B C55B 124(2)
C53B C54B H54B 118.1
C55B C54B H54B 118.1
C54B C55B N50B 126.1(19)
C54B C55B H55B 117.0
N50B C55B H55B 117.0

loop_
_geom_bond_atom_site_label_1
_geom_bond_atom_site_label_2
_geom_bond_distance
Fe1 N2 2.075(4)
Fe1 N5 2.079(3)
Fe1 N27 2.161(3)
Fe1 N9 2.173(3)
Fe1 N15 2.206(3)
Fe1 N33 2.208(3)
N2 C3 1.155(6)
C3 S4 1.610(4)
N5 C6 1.153(5)
C6 S7 1.630(4)
C8 N9 1.356(5)
C8 C13 1.398(6)
C8 C14 1.449(5)
N9 C10 1.329(5)
C10 C11 1.388(7)
C10 H10 0.9400
C11 C12 1.367(8)
C11 H11 0.9400
C12 C13 1.398(7)
C12 H12 0.9400
C13 C20 1.466(7)
C14 N15 1.365(5)
C14 C19 1.390(5)
N15 C16 1.321(5)
C16 C17 1.398(6)
C16 H16 0.9400
C17 C18 1.359(6)
C17 H17 0.9400
C18 C19 1.403(6)
C18 H18 0.9400
C19 C25 1.448(6)
C20 N21 1.358(6)
C20 C25 1.389(7)
N21 C22 1.330(8)
C22 C23 1.383(9)
C22 H22 0.9400
C23 N24 1.318(7)
C23 H23 0.9400
N24 C25 1.353(6)
C26 N27 1.357(4)
C26 C31 1.389(5)
C26 C32 1.452(5)
N27 C28 1.335(5)
C28 C29 1.382(7)
C28 H28 0.9400
C29 C30 1.380(6)
C29 H29 0.9400
C30 C31 1.399(5)
C30 H30 0.9400
C31 C38 1.460(5)
C32 N33 1.358(5)
C32 C37 1.400(5)
N33 C34 1.326(5)
C34 C35 1.402(6)
C34 H34 0.9400
C35 C36 1.354(6)
C35 H35 0.9400
C36 C37 1.398(5)
C36 H36 0.9400
C37 C43 1.449(5)
C38 N39 1.351(5)
C38 C43 1.401(5)
N39 C40 1.319(5)
C40 C41 1.388(7)
C40 H40 0.9400
C41 N42 1.329(6)
C41 H41 0.9400
N42 C43 1.354(5)
N44 C45 1.308(9)
N44 C49 1.322(8)
C45 C46 1.405(11)
C45 H45 0.9400
C46 C47 1.380(11)
C46 H46 0.9400
C47 C48 1.336(9)
C47 H47 0.9400
C48 C49 1.329(7)
C48 H48 0.9400
C49 H49 0.9400
N50A C51A 1.281(13)
N50A C55A 1.337(12)
C51A C52A 1.373(15)
C51A H51A 0.9400
C52A C53A 1.368(15)
C52A H52A 0.9400
C53A C54A 1.375(15)
C53A H53A 0.9400
C54A C55A 1.371(13)
C54A H54A 0.9400
C55A H55A 0.9400
N50B C55B 1.33(2)
N50B C51B 1.51(3)
C51B C52B 1.46(3)
C51B H51B 0.9400
C52B C53B 1.34(3)
C52B H52B 0.9400
C53B C54B 1.28(3)
C53B H53B 0.9400
C54B C55B 1.33(3)
C54B H54B 0.9400
C55B H55B 0.9400
